data_4030230
loop_
_publ_author_name
'Lindeboom, Erik J.'
'Willis, Anthony C.'
'Paddon-Row, Michael N'
'Sherburn, Michael S.'

_publ_section_title
;
 Computational and synthetic studies with tetravinylethylenes.
;
_journal_issue 23
_journal_name_full 'The Journal of organic chemistry'
_journal_page_first 11496
_journal_page_last 11507
_journal_paper_doi 10.1021/jo5021294
_journal_volume 79
_journal_year 2014
_chemical_absolute_configuration unk
_chemical_compound_source local
_chemical_formula_moiety 'C22 H44 Si4'
_chemical_formula_sum 'C22 H44 Si4'
_chemical_formula_weight 420.93
_space_group_IT_number 4
_symmetry_cell_setting monoclinic
_symmetry_space_group_name_Hall 'P 2yb'
_symmetry_space_group_name_H-M 'P 1 21 1'
_atom_sites_solution_hydrogens geom
_atom_sites_solution_primary direct
_audit_creation_date 12-10-29
_audit_creation_method CRYSTALS_ver_14.11
_audit_update_record
; 
2012-10-230 - Report on C26 H28 Br N O2 
             by Anthony C. Willis 
             for Erik J. Lindeboom and Mick Sherburn 
2012-10-230 - passes checkcif tests with minor warnings 
;
_cell_angle_alpha 90
_cell_angle_beta 113.385(2)
_cell_angle_gamma 90
_cell_formula_units_Z 6
_cell_length_a 18.4241(7)
_cell_length_b 12.7737(5)
_cell_length_c 20.9954(5)
_cell_measurement_reflns_used 89322
_cell_measurement_temperature 200
_cell_measurement_theta_max 25
_cell_measurement_theta_min 2.6
_cell_volume 4535.3(3)
_computing_cell_refinement 'DENZO/SCALEPACK (Otwinowski & Minor, 1997)'
_computing_data_collection 'COLLECT (Nonius, 2001).'
_computing_data_reduction 'DENZO/SCALEPACK (Otwinowski & Minor, 1997)'
_computing_molecular_graphics
; 
ORTEP-II (Johnson 1976) in teXsan (MSC, 1992-1997)
;
_computing_publication_material 'CRYSTALS (Betteridge et al., 2003)'
_computing_structure_refinement 'CRYSTALS (Betteridge et al., 2003)'
_computing_structure_solution 'SIR92 (Altomare et al., 1994)'
_diffrn_ambient_temperature 200
_diffrn_measured_fraction_theta_full 0.997
_diffrn_measured_fraction_theta_max 0.997
_diffrn_measurement_device Area
_diffrn_measurement_device_type 'Nonius KappaCCD'
_diffrn_measurement_method '\f & \w scans'
_diffrn_radiation_monochromator graphite
_diffrn_radiation_type 'Mo K\a'
_diffrn_radiation_wavelength 0.71073
_diffrn_reflns_av_R_equivalents 0.073
_diffrn_reflns_limit_h_max 21
_diffrn_reflns_limit_h_min -21
_diffrn_reflns_limit_k_max 15
_diffrn_reflns_limit_k_min -15
_diffrn_reflns_limit_l_max 24
_diffrn_reflns_limit_l_min -24
_diffrn_reflns_number 65729
_diffrn_reflns_theta_full 24.992
_diffrn_reflns_theta_max 24.992
_diffrn_reflns_theta_min 2.648
_diffrn_standards_number 0
_exptl_absorpt_coefficient_mu 0.201
_exptl_absorpt_correction_T_max 0.981
_exptl_absorpt_correction_T_min 0.958
_exptl_absorpt_correction_type integration
_exptl_absorpt_process_details
;
via Gaussian method (Coppens, 1970) implemented in maXus (2000)
;
_exptl_crystal_colour colourless
_exptl_crystal_density_diffrn 0.925
_exptl_crystal_density_method 'not measured'
_exptl_crystal_description block
_exptl_crystal_F_000 1392
_exptl_crystal_size_max 0.280
_exptl_crystal_size_mid 0.270
_exptl_crystal_size_min 0.120
_refine_diff_density_max 0.79
_refine_diff_density_min -0.60
_refine_ls_abs_structure_details
;
The space group is polar but,
in the absence of significant anomalous scattering, 
the Friedel pairs have been merged
and the absolute structure has not been determined. 
The molecule has no chiral centres.
;
_refine_ls_extinction_method None
_refine_ls_goodness_of_fit_ref 0.9832
_refine_ls_hydrogen_treatment constr
_refine_ls_matrix_type full
_refine_ls_number_parameters 703
_refine_ls_number_reflns 8338
_refine_ls_number_restraints 1
_refine_ls_R_factor_all 0.1332
_refine_ls_R_factor_gt 0.0914
_refine_ls_shift/su_max 0.0353180
_refine_ls_shift/su_mean 0.0065928
_refine_ls_structure_factor_coef Fsqd
_refine_ls_weighting_details
;
 Method, part 1, Chebychev polynomial, (Watkin, 1994, Prince, 1982) 
 [weight] = 1.0/[A~0~*T~0~(x)+A~1~*T~1~(x) ... +A~n-1~]*T~n-1~(x)] 
 where A~i~ are the Chebychev coefficients listed below and x= Fcalc/Fmax 
 Method = Robust Weighting (Prince, 1982) 
 W = [weight] * [1-(deltaF/6*sigmaF)^2^]^2^ 
 A~i~ are: 
 196. 326. 189. 71.4 13.8 
;
_refine_ls_weighting_scheme calc
_refine_ls_wR_factor_all 0.2986
_refine_ls_wR_factor_gt 0.2390
_refine_ls_wR_factor_ref 0.2986
_reflns_limit_h_max 20
_reflns_limit_h_min -21
_reflns_limit_k_max 15
_reflns_limit_k_min 0
_reflns_limit_l_max 24
_reflns_limit_l_min 0
_reflns_number_gt 5163
_reflns_number_total 8341
_reflns_threshold_expression I>2.0\s(I)
_oxford_diffrn_Wilson_B_factor 5.13
_oxford_diffrn_Wilson_scale 13.33
_oxford_refine_ls_r_factor_ref 0.1332
_oxford_refine_ls_scale 0.3482(10)
_oxford_reflns_number_all 8338
_oxford_reflns_threshold_expression_ref I>-10.0\s(I)
_oxford_structure_analysis_title '10291148 she1233'
_cod_data_source_file jo5021294_si_003.cif
_cod_data_source_block she1233
_cod_depositor_comments
;
The following automatic conversions were performed:

'_symmetry_cell_setting' value 'Monoclinic' changed to 'monoclinic'
according to
/home/saulius/struct/COD-crude-data--automatic-downloads/rss-feeds/ACS/lib/dictionaries/cif_core.dic
dictionary named 'cif_core.dic' version 2.4.2 from 2011-04-26.

Automatic conversion script
Id: cif_fix_values 2935 2014-11-11 08:27:57Z andrius 

 Adding full bibliography for 4030223--4030230.cif.
;
_cod_original_sg_symbol_H-M 'P 1 21 1 '
_cod_database_code 4030230

loop_
_symmetry_equiv_pos_as_xyz
x,y,z
-x,y+1/2,-z

loop_
_atom_site_label
_atom_site_type_symbol
_atom_site_fract_x
_atom_site_fract_y
_atom_site_fract_z
_atom_site_U_iso_or_equiv
_atom_site_occupancy
_atom_site_adp_type
_atom_site_refinement_flags_posn
C1 C 0.8768(7) 0.4643(8) 0.2136(6) 0.0684 1.0000 Uani .
C2 C 0.8609(7) 0.4497(9) 0.2646(5) 0.0655 1.0000 Uani .
C3 C 0.8762(6) 0.3651(9) 0.3141(5) 0.0597 1.0000 Uani .
C4 C 0.8057(6) 0.3212(10) 0.3225(6) 0.0717 1.0000 Uani .
C5 C 0.7316(7) 0.3369(13) 0.2897(6) 0.0859 1.0000 Uani .
C6 C 1.0901(7) 0.3375(11) 0.3625(7) 0.0866 1.0000 Uani .
C7 C 1.0187(6) 0.3756(9) 0.3460(5) 0.0655 1.0000 Uani .
C8 C 0.9508(6) 0.3290(8) 0.3517(5) 0.0560 1.0000 Uani .
C9 C 0.9637(7) 0.2402(9) 0.4011(6) 0.0775 1.0000 Uani .
C10 C 1.0166(8) 0.2231(10) 0.4608(6) 0.0874 1.0000 Uani .
Si11 Si 0.8511(2) 0.5795(3) 0.15201(16) 0.0718 1.0000 Uani .
C12 C 0.7931(9) 0.6730(11) 0.1743(8) 0.1073 1.0000 Uani .
C13 C 0.7999(7) 0.5277(12) 0.0609(6) 0.0897 1.0000 Uani .
C14 C 0.9453(7) 0.6435(10) 0.1632(6) 0.0871 1.0000 Uani .
Si15 Si 0.6509(2) 0.2700(4) 0.3027(2) 0.0965 1.0000 Uani .
C16 C 0.5853(11) 0.208(2) 0.2186(10) 0.1832 1.0000 Uani .
C17 C 0.6025(12) 0.361(2) 0.3399(12) 0.1809 1.0000 Uani .
C18 C 0.6928(10) 0.1540(14) 0.3665(9) 0.1281 1.0000 Uani .
Si19 Si 1.1790(2) 0.4015(4) 0.3595(2) 0.0918 1.0000 Uani .
C20 C 1.2538(11) 0.402(3) 0.4483(9) 0.2211 1.0000 Uani .
C21 C 1.2136(10) 0.3208(12) 0.3017(10) 0.1276 1.0000 Uani .
C22 C 1.1598(9) 0.5298(12) 0.3284(10) 0.1258 1.0000 Uani .
Si23 Si 1.0204(3) 0.1185(4) 0.52185(18) 0.1082 1.0000 Uani .
C24 C 1.1163(18) 0.042(2) 0.5364(13) 0.2720 1.0000 Uani .
C25 C 1.0321(9) 0.1675(13) 0.6044(7) 0.1052 1.0000 Uani .
C26 C 0.9313(15) 0.0361(18) 0.4856(9) 0.2405 1.0000 Uani .
C31 C 0.4778(8) 0.9597(9) 0.4593(5) 0.0803 1.0000 Uani .
C32 C 0.4916(6) 0.9529(10) 0.4027(5) 0.0678 1.0000 Uani .
C33 C 0.4641(6) 0.8743(10) 0.3468(5) 0.0666 1.0000 Uani .
C34 C 0.5228(7) 0.8394(10) 0.3202(6) 0.0788 1.0000 Uani .
C35 C 0.5985(9) 0.8516(12) 0.3483(8) 0.1011 1.0000 Uani .
C36 C 0.2610(7) 0.8349(11) 0.3357(6) 0.0784 1.0000 Uani .
C37 C 0.3253(6) 0.8774(10) 0.3402(5) 0.0697 1.0000 Uani .
C38 C 0.3892(7) 0.8359(10) 0.3207(5) 0.0676 1.0000 Uani .
C39 C 0.3719(9) 0.7435(13) 0.2685(7) 0.1029 1.0000 Uani .
C40 C 0.3112(10) 0.7259(15) 0.2201(8) 0.1149 1.0000 Uani .
Si41 Si 0.5118(3) 1.0685(4) 0.5236(2) 0.1086 1.0000 Uani .
C42 C 0.5746(11) 1.1602(12) 0.5041(9) 0.1375 1.0000 Uani .
C43 C 0.5677(9) 1.0033(16) 0.6091(7) 0.1260 1.0000 Uani .
C44 C 0.4243(12) 1.130(2) 0.5281(11) 0.1924 1.0000 Uani .
Si45 Si 0.6654(3) 0.8019(4) 0.3081(3) 0.1150 1.0000 Uani .
C46 C 0.7661(10) 0.850(2) 0.3612(13) 0.2143 1.0000 Uani .
C47 C 0.6367(14) 0.861(2) 0.2192(10) 0.2135 1.0000 Uani .
C48 C 0.6431(17) 0.6574(17) 0.2897(15) 0.2195 1.0000 Uani .
Si49 Si 0.1844(2) 0.8853(3) 0.36324(18) 0.0763 1.0000 Uani .
C50 C 0.0869(8) 0.8569(17) 0.2940(8) 0.1350 1.0000 Uani .
C51 C 0.1953(10) 0.8195(13) 0.4454(7) 0.1192 1.0000 Uani .
C52 C 0.1935(10) 1.0262(12) 0.3738(9) 0.1129 1.0000 Uani .
Si53 Si 0.2989(4) 0.6188(5) 0.1551(2) 0.1211 1.0000 Uani .
C54 C 0.2074(12) 0.5528(15) 0.1470(10) 0.1569 1.0000 Uani .
C55 C 0.294(2) 0.678(3) 0.0743(12) 0.2963 1.0000 Uani .
C56 C 0.3737(11) 0.532(3) 0.1850(10) 0.2323 1.0000 Uani .
C61 C 0.2958(6) 0.2318(10) 0.1225(5) 0.0694 1.0000 Uani .
C62 C 0.3184(6) 0.2403(8) 0.0688(5) 0.0573 1.0000 Uani .
C63 C 0.2947(5) 0.3287(9) 0.0173(5) 0.0531 1.0000 Uani .
C64 C 0.3589(6) 0.3703(10) 0.0014(6) 0.0706 1.0000 Uani .
C65 C 0.4341(8) 0.3597(11) 0.0371(8) 0.0988 1.0000 Uani .
C66 C 0.0856(7) 0.3650(8) -0.0095(6) 0.0667 1.0000 Uani .
C67 C 0.1534(5) 0.3180(8) -0.0021(4) 0.0498 1.0000 Uani .
C68 C 0.2196(5) 0.3639(8) -0.0138(4) 0.0493 1.0000 Uani .
C69 C 0.2018(6) 0.4523(9) -0.0625(5) 0.0600 1.0000 Uani .
C70 C 0.1416(6) 0.4662(8) -0.1234(5) 0.0674 1.0000 Uani .
Si71 Si 0.3239(2) 0.1205(3) 0.18524(15) 0.0717 1.0000 Uani .
C72 C 0.3759(10) 0.0157(13) 0.1576(7) 0.1205 1.0000 Uani .
C73 C 0.3855(7) 0.1649(13) 0.2737(6) 0.0937 1.0000 Uani .
C74 C 0.2293(7) 0.0680(11) 0.1852(6) 0.0886 1.0000 Uani .
Si75 Si 0.5156(3) 0.4309(5) 0.0208(3) 0.1248 1.0000 Uani .
C76 C 0.5816(13) 0.504(3) 0.1009(12) 0.2544 1.0000 Uani .
C77 C 0.5774(12) 0.3372(14) 0.0036(16) 0.2450 1.0000 Uani .
C78 C 0.4776(11) 0.5162(19) -0.0477(10) 0.1673 1.0000 Uani .
Si79 Si 0.0033(2) 0.3037(3) 0.0061(3) 0.0918 1.0000 Uani .
C80 C -0.0890(9) 0.3351(15) -0.0737(14) 0.2312 1.0000 Uani .
C81 C -0.0033(13) 0.3634(12) 0.0850(11) 0.1849 1.0000 Uani .
C82 C 0.0185(8) 0.1567(11) 0.0216(8) 0.0933 1.0000 Uani .
Si83 Si 0.1278(2) 0.5807(4) -0.18243(17) 0.0806 1.0000 Uani .
C84 C 0.0286(8) 0.6397(13) -0.2072(7) 0.1100 1.0000 Uani .
C85 C 0.1395(13) 0.5244(15) -0.2598(9) 0.1597 1.0000 Uani .
C86 C 0.2047(10) 0.6790(13) -0.1402(10) 0.1894 1.0000 Uani .
H11 H 0.9063 0.4103 0.2040 0.0819 1.0000 Uiso R
H21 H 0.8322 0.5058 0.2732 0.0789 1.0000 Uiso R
H41 H 0.8182 0.2724 0.3595 0.0869 1.0000 Uiso R
H51 H 0.7168 0.3889 0.2544 0.1043 1.0000 Uiso R
H61 H 1.0974 0.2672 0.3786 0.1004 1.0000 Uiso R
H71 H 1.0109 0.4444 0.3274 0.0788 1.0000 Uiso R
H91 H 0.9255 0.1860 0.3844 0.0934 1.0000 Uiso R
H101 H 1.0594 0.2712 0.4763 0.1051 1.0000 Uiso R
H121 H 0.7808 0.7301 0.1428 0.1319 1.0000 Uiso R
H122 H 0.8222 0.6977 0.2201 0.1319 1.0000 Uiso R
H123 H 0.7455 0.6412 0.1720 0.1319 1.0000 Uiso R
H131 H 0.7865 0.5842 0.0289 0.1063 1.0000 Uiso R
H132 H 0.8341 0.4809 0.0510 0.1063 1.0000 Uiso R
H133 H 0.7532 0.4917 0.0570 0.1063 1.0000 Uiso R
H141 H 0.9349 0.7020 0.1329 0.1048 1.0000 Uiso R
H142 H 0.9717 0.6664 0.2099 0.1048 1.0000 Uiso R
H143 H 0.9778 0.5949 0.1524 0.1048 1.0000 Uiso R
H161 H 0.5427 0.1729 0.2241 0.2600 1.0000 Uiso R
H162 H 0.6148 0.1594 0.2043 0.2600 1.0000 Uiso R
H163 H 0.5650 0.2613 0.1846 0.2600 1.0000 Uiso R
H171 H 0.5605 0.3267 0.3468 0.2291 1.0000 Uiso R
H172 H 0.6404 0.3846 0.3833 0.2291 1.0000 Uiso R
H173 H 0.5823 0.4193 0.3099 0.2291 1.0000 Uiso R
H181 H 0.6507 0.1195 0.3733 0.1536 1.0000 Uiso R
H182 H 0.7296 0.1798 0.4097 0.1536 1.0000 Uiso R
H183 H 0.7186 0.1060 0.3479 0.1536 1.0000 Uiso R
H201 H 1.3005 0.4348 0.4491 0.3013 1.0000 Uiso R
H202 H 1.2653 0.3323 0.4645 0.3013 1.0000 Uiso R
H203 H 1.2346 0.4400 0.4775 0.3013 1.0000 Uiso R
H211 H 1.2591 0.3527 0.2994 0.1559 1.0000 Uiso R
H212 H 1.2266 0.2523 0.3203 0.1559 1.0000 Uiso R
H213 H 1.1729 0.3170 0.2564 0.1559 1.0000 Uiso R
H221 H 1.2066 0.5599 0.3276 0.1540 1.0000 Uiso R
H222 H 1.1429 0.5697 0.3582 0.1540 1.0000 Uiso R
H223 H 1.1195 0.5298 0.2829 0.1540 1.0000 Uiso R
H241 H 1.1604 0.0878 0.5549 0.3187 1.0000 Uiso R
H242 H 1.1223 -0.0140 0.5678 0.3187 1.0000 Uiso R
H243 H 1.1132 0.0150 0.4932 0.3187 1.0000 Uiso R
H251 H 1.0783 0.2097 0.6227 0.1265 1.0000 Uiso R
H252 H 1.0370 0.1105 0.6349 0.1265 1.0000 Uiso R
H253 H 0.9872 0.2083 0.5998 0.1265 1.0000 Uiso R
H261 H 0.9256 0.0103 0.4414 0.2717 1.0000 Uiso R
H262 H 0.9360 -0.0211 0.5160 0.2717 1.0000 Uiso R
H263 H 0.8863 0.0767 0.4809 0.2717 1.0000 Uiso R
H311 H 0.4484 0.9049 0.4683 0.0970 1.0000 Uiso R
H321 H 0.5243 1.0065 0.3970 0.0821 1.0000 Uiso R
H341 H 0.5024 0.8030 0.2772 0.0947 1.0000 Uiso R
H351 H 0.6211 0.8876 0.3913 0.1222 1.0000 Uiso R
H361 H 0.2509 0.7675 0.3149 0.0947 1.0000 Uiso R
H371 H 0.3341 0.9460 0.3594 0.0841 1.0000 Uiso R
H391 H 0.4139 0.6955 0.2760 0.1230 1.0000 Uiso R
H401 H 0.2669 0.7687 0.2143 0.1384 1.0000 Uiso R
H421 H 0.5902 1.2142 0.5380 0.1712 1.0000 Uiso R
H422 H 0.6201 1.1249 0.5045 0.1712 1.0000 Uiso R
H423 H 0.5465 1.1899 0.4595 0.1712 1.0000 Uiso R
H431 H 0.5868 1.0549 0.6444 0.1509 1.0000 Uiso R
H432 H 0.6111 0.9655 0.6069 0.1509 1.0000 Uiso R
H433 H 0.5337 0.9564 0.6192 0.1509 1.0000 Uiso R
H441 H 0.4401 1.1861 0.5605 0.2297 1.0000 Uiso R
H442 H 0.3920 1.1566 0.4835 0.2297 1.0000 Uiso R
H443 H 0.3952 1.0802 0.5420 0.2297 1.0000 Uiso R
H461 H 0.8022 0.8266 0.3424 0.2729 1.0000 Uiso R
H462 H 0.7664 0.9247 0.3624 0.2729 1.0000 Uiso R
H463 H 0.7814 0.8240 0.4070 0.2729 1.0000 Uiso R
H471 H 0.6712 0.8352 0.1989 0.2538 1.0000 Uiso R
H472 H 0.6408 0.9346 0.2230 0.2538 1.0000 Uiso R
H473 H 0.5838 0.8416 0.1908 0.2538 1.0000 Uiso R
H481 H 0.6765 0.6293 0.2692 0.2747 1.0000 Uiso R
H482 H 0.6525 0.6220 0.3321 0.2747 1.0000 Uiso R
H483 H 0.5894 0.6486 0.2589 0.2747 1.0000 Uiso R
H501 H 0.0466 0.8824 0.3074 0.1582 1.0000 Uiso R
H502 H 0.0825 0.8898 0.2521 0.1582 1.0000 Uiso R
H503 H 0.0812 0.7833 0.2872 0.1582 1.0000 Uiso R
H511 H 0.1562 0.8450 0.4602 0.1427 1.0000 Uiso R
H512 H 0.2464 0.8339 0.4799 0.1427 1.0000 Uiso R
H513 H 0.1891 0.7461 0.4380 0.1427 1.0000 Uiso R
H521 H 0.1539 1.0516 0.3881 0.1353 1.0000 Uiso R
H522 H 0.2443 1.0428 0.4080 0.1353 1.0000 Uiso R
H523 H 0.1873 1.0578 0.3310 0.1353 1.0000 Uiso R
H541 H 0.1969 0.4971 0.1146 0.1854 1.0000 Uiso R
H542 H 0.1648 0.6013 0.1313 0.1854 1.0000 Uiso R
H543 H 0.2130 0.5257 0.1909 0.1854 1.0000 Uiso R
H551 H 0.2881 0.6242 0.0409 0.3405 1.0000 Uiso R
H552 H 0.3419 0.7149 0.0829 0.3405 1.0000 Uiso R
H553 H 0.2508 0.7243 0.0571 0.3405 1.0000 Uiso R
H561 H 0.3662 0.4793 0.1513 0.2663 1.0000 Uiso R
H562 H 0.4222 0.5678 0.1939 0.2663 1.0000 Uiso R
H563 H 0.3752 0.5018 0.2267 0.2663 1.0000 Uiso R
H611 H 0.2636 0.2856 0.1286 0.0832 1.0000 Uiso R
H621 H 0.3513 0.1870 0.0633 0.0678 1.0000 Uiso R
H641 H 0.3439 0.4096 -0.0403 0.0849 1.0000 Uiso R
H651 H 0.4501 0.3124 0.0752 0.1158 1.0000 Uiso R
H661 H 0.0793 0.4362 -0.0238 0.0809 1.0000 Uiso R
H671 H 0.1591 0.2469 0.0123 0.0592 1.0000 Uiso R
H691 H 0.2393 0.5077 -0.0486 0.0720 1.0000 Uiso R
H701 H 0.1020 0.4135 -0.1381 0.0812 1.0000 Uiso R
H721 H 0.3885 -0.0408 0.1896 0.1445 1.0000 Uiso R
H722 H 0.4232 0.0438 0.1566 0.1445 1.0000 Uiso R
H723 H 0.3428 -0.0087 0.1127 0.1445 1.0000 Uiso R
H731 H 0.3871 0.1118 0.3060 0.1136 1.0000 Uiso R
H732 H 0.4375 0.1787 0.2771 0.1136 1.0000 Uiso R
H733 H 0.3636 0.2269 0.2837 0.1136 1.0000 Uiso R
H741 H 0.2404 0.0227 0.2238 0.1073 1.0000 Uiso R
H742 H 0.1971 0.1243 0.1882 0.1073 1.0000 Uiso R
H743 H 0.2022 0.0301 0.1435 0.1073 1.0000 Uiso R
H761 H 0.6218 0.5393 0.0915 0.2858 1.0000 Uiso R
H762 H 0.6052 0.4560 0.1378 0.2858 1.0000 Uiso R
H763 H 0.5514 0.5540 0.1136 0.2858 1.0000 Uiso R
H771 H 0.6179 0.3731 -0.0048 0.2000 1.0000 Uiso R
H772 H 0.6005 0.2938 0.0433 0.2000 1.0000 Uiso R
H773 H 0.5480 0.2953 -0.0356 0.2000 1.0000 Uiso R
H781 H 0.5199 0.5502 -0.0544 0.1984 1.0000 Uiso R
H782 H 0.4459 0.5670 -0.0377 0.1984 1.0000 Uiso R
H783 H 0.4463 0.4792 -0.0886 0.1984 1.0000 Uiso R
H801 H -0.1338 0.3055 -0.0688 0.2813 1.0000 Uiso R
H802 H -0.0956 0.4088 -0.0792 0.2813 1.0000 Uiso R
H803 H -0.0837 0.3060 -0.1132 0.2813 1.0000 Uiso R
H811 H -0.0457 0.3321 0.0930 0.2203 1.0000 Uiso R
H812 H -0.0124 0.4365 0.0780 0.2203 1.0000 Uiso R
H813 H 0.0448 0.3517 0.1240 0.2203 1.0000 Uiso R
H821 H -0.0250 0.1281 0.0293 0.1101 1.0000 Uiso R
H822 H 0.0659 0.1444 0.0612 0.1101 1.0000 Uiso R
H823 H 0.0219 0.1244 -0.0178 0.1101 1.0000 Uiso R
H841 H 0.0234 0.6975 -0.2372 0.1333 1.0000 Uiso R
H842 H 0.0222 0.6629 -0.1668 0.1333 1.0000 Uiso R
H843 H -0.0106 0.5889 -0.2305 0.1333 1.0000 Uiso R
H851 H 0.1332 0.5781 -0.2929 0.1975 1.0000 Uiso R
H852 H 0.1906 0.4942 -0.2461 0.1975 1.0000 Uiso R
H853 H 0.1004 0.4720 -0.2800 0.1975 1.0000 Uiso R
H861 H 0.1974 0.7370 -0.1705 0.2333 1.0000 Uiso R
H862 H 0.2554 0.6493 -0.1296 0.2333 1.0000 Uiso R
H863 H 0.2007 0.7018 -0.0987 0.2333 1.0000 Uiso R

loop_
_atom_site_aniso_label
_atom_site_aniso_U_11
_atom_site_aniso_U_22
_atom_site_aniso_U_33
_atom_site_aniso_U_23
_atom_site_aniso_U_13
_atom_site_aniso_U_12
C1 0.100(8) 0.037(5) 0.077(7) 0.001(5) 0.045(6) 0.006(5)
C2 0.091(7) 0.050(6) 0.041(5) 0.008(5) 0.010(5) 0.013(5)
C3 0.073(6) 0.048(6) 0.045(5) 0.003(5) 0.009(4) -0.005(5)
C4 0.070(7) 0.064(7) 0.080(7) -0.001(6) 0.029(6) -0.012(6)
C5 0.076(8) 0.111(11) 0.065(7) 0.019(7) 0.022(6) 0.017(7)
C6 0.095(9) 0.064(7) 0.117(10) 0.017(7) 0.059(8) 0.002(7)
C7 0.073(7) 0.045(6) 0.072(6) 0.001(5) 0.022(5) 0.001(5)
C8 0.075(7) 0.039(5) 0.051(5) -0.003(4) 0.021(5) -0.012(5)
C9 0.101(9) 0.046(6) 0.067(7) 0.004(5) 0.013(6) -0.030(6)
C10 0.116(10) 0.065(7) 0.081(8) 0.020(6) 0.040(7) -0.004(7)
Si11 0.105(2) 0.0562(18) 0.0603(17) 0.0057(14) 0.0389(16) -0.0091(17)
C12 0.135(12) 0.067(8) 0.153(13) 0.018(8) 0.092(11) 0.010(8)
C13 0.087(8) 0.099(10) 0.066(7) 0.018(7) 0.013(6) 0.000(8)
C14 0.091(8) 0.066(7) 0.089(8) 0.004(6) 0.020(6) -0.011(6)
Si15 0.084(2) 0.111(3) 0.108(3) -0.011(2) 0.052(2) -0.024(2)
C16 0.153(16) 0.26(3) 0.140(15) -0.030(17) 0.063(13) -0.094(19)
C17 0.156(17) 0.21(3) 0.23(2) -0.04(2) 0.131(18) -0.035(18)
C18 0.145(13) 0.100(12) 0.179(15) 0.005(11) 0.106(12) -0.021(10)
Si19 0.072(2) 0.098(3) 0.117(3) 0.005(2) 0.050(2) 0.0046(19)
C20 0.127(15) 0.37(4) 0.136(15) 0.04(2) 0.019(12) -0.07(2)
C21 0.151(13) 0.074(9) 0.221(18) 0.018(11) 0.141(14) 0.021(9)
C22 0.102(10) 0.062(9) 0.216(18) 0.004(11) 0.066(12) 0.008(8)
Si23 0.183(4) 0.072(3) 0.070(2) 0.0260(18) 0.051(3) 0.010(3)
C24 0.44(4) 0.22(3) 0.28(3) 0.16(2) 0.29(3) 0.23(3)
C25 0.121(11) 0.106(12) 0.089(9) 0.029(9) 0.042(8) -0.013(9)
C26 0.36(3) 0.16(2) 0.106(13) 0.053(13) -0.007(17) -0.15(2)
C31 0.127(10) 0.048(6) 0.057(6) -0.013(5) 0.028(6) -0.009(6)
C32 0.072(6) 0.069(7) 0.059(6) -0.017(5) 0.022(5) 0.019(6)
C33 0.070(6) 0.071(7) 0.057(5) -0.005(5) 0.022(5) 0.006(6)
C34 0.091(8) 0.075(8) 0.069(7) -0.025(6) 0.031(6) 0.010(7)
C35 0.114(11) 0.088(10) 0.123(11) -0.027(9) 0.071(10) -0.017(8)
C36 0.096(9) 0.069(8) 0.080(7) -0.012(6) 0.045(7) -0.024(7)
C37 0.068(6) 0.071(7) 0.064(6) -0.010(6) 0.020(5) 0.006(6)
C38 0.094(8) 0.055(6) 0.052(6) -0.002(5) 0.028(6) 0.017(6)
C39 0.109(10) 0.107(11) 0.066(7) 0.008(8) 0.005(7) -0.033(9)
C40 0.119(12) 0.125(14) 0.115(12) 0.033(11) 0.061(10) 0.019(11)
Si41 0.123(3) 0.107(3) 0.102(3) -0.059(3) 0.051(2) -0.034(3)
C42 0.208(18) 0.086(11) 0.141(13) -0.059(10) 0.093(13) -0.055(12)
C43 0.135(12) 0.156(17) 0.101(10) -0.030(11) 0.063(10) -0.037(12)
C44 0.186(19) 0.22(3) 0.21(2) -0.12(2) 0.123(17) -0.037(19)
Si45 0.126(3) 0.091(3) 0.165(5) -0.018(3) 0.096(3) -0.002(3)
C46 0.105(13) 0.27(3) 0.27(3) -0.09(3) 0.074(16) 0.011(17)
C47 0.24(3) 0.28(4) 0.18(2) 0.04(2) 0.140(19) 0.08(3)
C48 0.32(3) 0.099(14) 0.37(4) -0.082(19) 0.28(3) -0.046(17)
Si49 0.089(2) 0.066(2) 0.081(2) -0.0022(16) 0.0413(17) -0.0077(17)
C50 0.082(9) 0.158(17) 0.137(13) -0.025(12) 0.013(9) -0.013(10)
C51 0.174(14) 0.115(12) 0.103(10) 0.024(9) 0.092(10) 0.038(11)
C52 0.147(13) 0.071(9) 0.153(13) 0.002(9) 0.094(11) -0.014(9)
Si53 0.166(5) 0.106(4) 0.095(3) -0.052(3) 0.055(3) -0.041(3)
C54 0.21(2) 0.104(14) 0.199(19) -0.051(13) 0.126(17) -0.055(14)
C55 0.52(5) 0.29(4) 0.155(19) -0.10(2) 0.21(3) -0.18(4)
C56 0.120(15) 0.41(5) 0.134(16) -0.13(2) 0.020(12) -0.08(2)
C61 0.072(6) 0.073(8) 0.054(6) 0.000(6) 0.015(5) 0.005(6)
C62 0.059(5) 0.047(6) 0.062(6) 0.000(5) 0.020(4) 0.001(5)
C63 0.057(5) 0.052(6) 0.050(5) 0.007(4) 0.021(4) -0.007(5)
C64 0.068(7) 0.069(7) 0.072(6) 0.027(6) 0.024(5) 0.006(6)
C65 0.083(9) 0.084(10) 0.133(11) 0.024(9) 0.048(8) -0.017(7)
C66 0.089(8) 0.035(5) 0.082(7) 0.002(5) 0.039(6) 0.005(5)
C67 0.066(6) 0.034(5) 0.047(5) 0.000(4) 0.019(4) 0.003(4)
C68 0.057(5) 0.042(5) 0.048(5) 0.005(4) 0.020(4) 0.002(4)
C69 0.072(6) 0.051(6) 0.058(6) 0.017(5) 0.026(5) 0.002(5)
C70 0.081(7) 0.046(6) 0.055(6) 0.016(5) 0.007(5) -0.010(5)
Si71 0.090(2) 0.071(2) 0.0508(15) 0.0169(16) 0.0250(14) 0.0120(18)
C72 0.178(15) 0.105(12) 0.086(9) 0.024(8) 0.059(10) 0.071(12)
C73 0.089(8) 0.110(11) 0.068(7) 0.029(7) 0.016(6) 0.004(8)
C74 0.115(9) 0.073(8) 0.081(7) 0.018(7) 0.042(7) -0.002(7)
Si75 0.087(3) 0.117(4) 0.182(5) 0.043(3) 0.065(3) -0.003(2)
C76 0.17(2) 0.32(4) 0.21(3) 0.00(3) 0.012(18) -0.14(3)
C77 0.20(2) 0.067(10) 0.59(5) 0.05(2) 0.28(3) 0.040(12)
C78 0.148(15) 0.20(2) 0.20(2) 0.077(19) 0.117(15) 0.021(16)
Si79 0.078(2) 0.0504(18) 0.171(4) 0.015(2) 0.075(2) 0.0118(16)
C80 0.075(10) 0.108(13) 0.41(4) 0.12(2) -0.004(15) -0.009(9)
C81 0.30(3) 0.065(10) 0.31(3) 0.029(13) 0.25(2) 0.065(13)
C82 0.106(10) 0.058(8) 0.136(12) 0.006(7) 0.070(9) -0.009(7)
Si83 0.101(2) 0.071(2) 0.0671(19) 0.0244(18) 0.0302(17) 0.015(2)
C84 0.133(11) 0.091(10) 0.093(9) 0.025(8) 0.032(8) 0.038(9)
C85 0.28(2) 0.109(13) 0.152(15) 0.072(12) 0.147(17) 0.094(15)
C86 0.175(16) 0.110(13) 0.182(18) 0.096(13) -0.037(13) -0.079(12)

loop_
_atom_type_symbol
_atom_type_scat_dispersion_real
_atom_type_scat_dispersion_imag
_atom_type_scat_Cromer_Mann_a1
_atom_type_scat_Cromer_Mann_b1
_atom_type_scat_Cromer_Mann_a2
_atom_type_scat_Cromer_Mann_b2
_atom_type_scat_Cromer_Mann_a3
_atom_type_scat_Cromer_Mann_b3
_atom_type_scat_Cromer_Mann_a4
_atom_type_scat_Cromer_Mann_b4
_atom_type_scat_Cromer_Mann_c
_atom_type_scat_source
C 0.0033 0.0016 2.3100 20.8439 1.0200 10.2075 1.5886 0.5687 0.8650 51.6512 0.2156 'International Tables Vol C 4.2.6.8 and 6.1.1.4'
H 0.0000 0.0000 0.4930 10.5109 0.3229 26.1257 0.1402 3.1424 0.0408 57.7998 0.0030 'International Tables Vol C 4.2.6.8 and 6.1.1.4'
Si 0.0817 0.0704 6.2915 2.4386 3.0353 32.3337 1.9891 0.6785 1.5410 81.6937 1.1407 'International Tables Vol C 4.2.6.8 and 6.1.1.4'

loop_
_exptl_crystal_face_index_h
_exptl_crystal_face_index_k
_exptl_crystal_face_index_l
_exptl_crystal_face_perp_dist
0 3 6 0.144
0 -3 -6 0.138
-2 0 1 0.103
-1 6 -6 0.140
1 -6 10 0.121
2 0 -1 0.021
-4 -2 -1 0.120
1 1 1 0.116
-1 -1 0 0.114

loop_
_geom_angle_atom_site_label_1
_geom_angle_atom_site_label_2
_geom_angle_atom_site_label_3
_geom_angle
_geom_angle_publ_flag
C2 C1 Si11 129.2(9) yes
C2 C1 H11 115.4 no
Si11 C1 H11 115.4 no
C1 C2 C3 133.9(11) yes
C1 C2 H21 113.2 no
C3 C2 H21 113.0 no
C2 C3 C4 115.9(10) yes
C2 C3 C8 122.1(9) yes
C4 C3 C8 122.0(8) yes
C3 C4 C5 132.3(12) yes
C3 C4 H41 113.9 no
C5 C4 H41 113.8 no
C4 C5 Si15 127.2(11) yes
C4 C5 H51 116.3 no
Si15 C5 H51 116.4 no
C7 C6 Si19 129.3(11) yes
C7 C6 H61 115.4 no
Si19 C6 H61 115.3 no
C6 C7 C8 129.8(11) yes
C6 C7 H71 115.1 no
C8 C7 H71 115.1 no
C7 C8 C3 121.6(8) yes
C7 C8 C9 118.1(10) yes
C3 C8 C9 120.4(9) yes
C8 C9 C10 132.0(11) yes
C8 C9 H91 114.0 no
C10 C9 H91 114.0 no
C9 C10 Si23 128.3(11) yes
C9 C10 H101 115.8 no
Si23 C10 H101 115.9 no
C1 Si11 C12 110.7(6) yes
C1 Si11 C13 108.0(6) yes
C12 Si11 C13 113.0(7) yes
C1 Si11 C14 106.9(6) yes
C12 Si11 C14 107.5(7) yes
C13 Si11 C14 110.5(6) yes
Si11 C12 H121 109.4 no
Si11 C12 H122 109.4 no
H121 C12 H122 109.5 no
Si11 C12 H123 109.7 no
H121 C12 H123 109.5 no
H122 C12 H123 109.5 no
Si11 C13 H131 109.6 no
Si11 C13 H132 109.6 no
H131 C13 H132 109.5 no
Si11 C13 H133 109.2 no
H131 C13 H133 109.5 no
H132 C13 H133 109.5 no
Si11 C14 H141 109.5 no
Si11 C14 H142 109.8 no
H141 C14 H142 109.5 no
Si11 C14 H143 109.2 no
H141 C14 H143 109.5 no
H142 C14 H143 109.5 no
C5 Si15 C16 108.4(7) yes
C5 Si15 C17 109.3(9) yes
C16 Si15 C17 115.6(11) yes
C5 Si15 C18 109.6(6) yes
C16 Si15 C18 105.0(11) yes
C17 Si15 C18 108.7(10) yes
Si15 C16 H161 109.9 no
Si15 C16 H162 109.8 no
H161 C16 H162 109.5 no
Si15 C16 H163 108.7 no
H161 C16 H163 109.5 no
H162 C16 H163 109.5 no
Si15 C17 H171 109.7 no
Si15 C17 H172 108.4 no
H171 C17 H172 109.5 no
Si15 C17 H173 110.3 no
H171 C17 H173 109.5 no
H172 C17 H173 109.5 no
Si15 C18 H181 109.4 no
Si15 C18 H182 109.4 no
H181 C18 H182 109.5 no
Si15 C18 H183 109.6 no
H181 C18 H183 109.5 no
H182 C18 H183 109.5 no
C6 Si19 C20 106.6(8) yes
C6 Si19 C21 108.0(7) yes
C20 Si19 C21 110.5(11) yes
C6 Si19 C22 112.1(7) yes
C20 Si19 C22 109.6(13) yes
C21 Si19 C22 110.0(8) yes
Si19 C20 H201 109.4 no
Si19 C20 H202 109.3 no
H201 C20 H202 109.5 no
Si19 C20 H203 109.7 no
H201 C20 H203 109.5 no
H202 C20 H203 109.5 no
Si19 C21 H211 109.2 no
Si19 C21 H212 109.4 no
H211 C21 H212 109.5 no
Si19 C21 H213 109.8 no
H211 C21 H213 109.5 no
H212 C21 H213 109.5 no
Si19 C22 H221 109.6 no
Si19 C22 H222 109.1 no
H221 C22 H222 109.5 no
Si19 C22 H223 109.7 no
H221 C22 H223 109.5 no
H222 C22 H223 109.5 no
C10 Si23 C24 104.9(8) yes
C10 Si23 C25 112.4(7) yes
C24 Si23 C25 106.0(10) yes
C10 Si23 C26 110.3(7) yes
C24 Si23 C26 112.6(14) yes
C25 Si23 C26 110.4(9) yes
Si23 C24 H241 109.5 no
Si23 C24 H242 109.7 no
H241 C24 H242 109.5 no
Si23 C24 H243 109.2 no
H241 C24 H243 109.5 no
H242 C24 H243 109.5 no
Si23 C25 H251 109.7 no
Si23 C25 H252 109.3 no
H251 C25 H252 109.5 no
Si23 C25 H253 109.4 no
H251 C25 H253 109.5 no
H252 C25 H253 109.5 no
Si23 C26 H261 109.7 no
Si23 C26 H262 109.5 no
H261 C26 H262 109.5 no
Si23 C26 H263 109.2 no
H261 C26 H263 109.5 no
H262 C26 H263 109.5 no
C32 C31 Si41 125.1(10) yes
C32 C31 H311 117.5 no
Si41 C31 H311 117.4 no
C31 C32 C33 129.6(12) yes
C31 C32 H321 115.2 no
C33 C32 H321 115.3 no
C32 C33 C34 115.9(10) yes
C32 C33 C38 122.8(9) yes
C34 C33 C38 121.3(10) yes
C33 C34 C35 127.9(11) yes
C33 C34 H341 115.9 no
C35 C34 H341 116.1 no
C34 C35 Si45 122.8(11) yes
C34 C35 H351 118.6 no
Si45 C35 H351 118.6 no
C37 C36 Si49 129.4(11) yes
C37 C36 H361 115.3 no
Si49 C36 H361 115.3 no
C36 C37 C38 129.9(13) yes
C36 C37 H371 115.0 no
C38 C37 H371 115.1 no
C37 C38 C33 123.2(9) yes
C37 C38 C39 120.0(11) yes
C33 C38 C39 116.8(10) yes
C38 C39 C40 127.0(18) yes
C38 C39 H391 116.6 no
C40 C39 H391 116.4 no
C39 C40 Si53 123.8(15) yes
C39 C40 H401 117.9 no
Si53 C40 H401 118.4 no
C31 Si41 C42 112.4(6) yes
C31 Si41 C43 105.2(7) yes
C42 Si41 C43 110.4(8) yes
C31 Si41 C44 108.0(8) yes
C42 Si41 C44 112.9(11) yes
C43 Si41 C44 107.7(9) yes
Si41 C42 H421 109.4 no
Si41 C42 H422 109.4 no
H421 C42 H422 109.5 no
Si41 C42 H423 109.6 no
H421 C42 H423 109.5 no
H422 C42 H423 109.5 no
Si41 C43 H431 109.4 no
Si41 C43 H432 109.4 no
H431 C43 H432 109.5 no
Si41 C43 H433 109.5 no
H431 C43 H433 109.5 no
H432 C43 H433 109.5 no
Si41 C44 H441 109.6 no
Si41 C44 H442 108.8 no
H441 C44 H442 109.5 no
Si41 C44 H443 110.0 no
H441 C44 H443 109.5 no
H442 C44 H443 109.5 no
C35 Si45 C46 107.3(9) yes
C35 Si45 C47 109.8(9) yes
C46 Si45 C47 106.5(13) yes
C35 Si45 C48 107.2(8) yes
C46 Si45 C48 122.2(14) yes
C47 Si45 C48 103.5(14) yes
Si45 C46 H461 110.0 no
Si45 C46 H462 110.1 no
H461 C46 H462 109.5 no
Si45 C46 H463 108.3 no
H461 C46 H463 109.5 no
H462 C46 H463 109.5 no
Si45 C47 H471 109.5 no
Si45 C47 H472 109.3 no
H471 C47 H472 109.5 no
Si45 C47 H473 109.6 no
H471 C47 H473 109.5 no
H472 C47 H473 109.5 no
Si45 C48 H481 109.5 no
Si45 C48 H482 109.2 no
H481 C48 H482 109.5 no
Si45 C48 H483 109.7 no
H481 C48 H483 109.5 no
H482 C48 H483 109.5 no
C36 Si49 C50 108.2(7) yes
C36 Si49 C51 108.6(6) yes
C50 Si49 C51 110.9(8) yes
C36 Si49 C52 109.9(7) yes
C50 Si49 C52 107.8(9) yes
C51 Si49 C52 111.4(8) yes
Si49 C50 H501 109.3 no
Si49 C50 H502 110.0 no
H501 C50 H502 109.5 no
Si49 C50 H503 109.2 no
H501 C50 H503 109.5 no
H502 C50 H503 109.5 no
Si49 C51 H511 109.5 no
Si49 C51 H512 109.4 no
H511 C51 H512 109.5 no
Si49 C51 H513 109.5 no
H511 C51 H513 109.5 no
H512 C51 H513 109.5 no
Si49 C52 H521 109.4 no
Si49 C52 H522 109.3 no
H521 C52 H522 109.5 no
Si49 C52 H523 109.7 no
H521 C52 H523 109.5 no
H522 C52 H523 109.5 no
C40 Si53 C54 104.1(8) yes
C40 Si53 C55 108.8(12) yes
C54 Si53 C55 113.7(12) yes
C40 Si53 C56 111.2(9) yes
C54 Si53 C56 108.8(13) yes
C55 Si53 C56 110.2(14) yes
Si53 C54 H541 109.2 no
Si53 C54 H542 109.5 no
H541 C54 H542 109.5 no
Si53 C54 H543 109.7 no
H541 C54 H543 109.5 no
H542 C54 H543 109.5 no
Si53 C55 H551 109.7 no
Si53 C55 H552 109.4 no
H551 C55 H552 109.5 no
Si53 C55 H553 109.3 no
H551 C55 H553 109.5 no
H552 C55 H553 109.5 no
Si53 C56 H561 109.5 no
Si53 C56 H562 109.3 no
H561 C56 H562 109.5 no
Si53 C56 H563 109.6 no
H561 C56 H563 109.5 no
H562 C56 H563 109.5 no
C62 C61 Si71 124.0(9) yes
C62 C61 H611 118.0 no
Si71 C61 H611 118.0 no
C61 C62 C63 124.3(10) yes
C61 C62 H621 117.8 no
C63 C62 H621 117.9 no
C62 C63 C64 114.3(8) yes
C62 C63 C68 123.1(8) yes
C64 C63 C68 122.6(9) yes
C63 C64 C65 127.6(10) yes
C63 C64 H641 116.1 no
C65 C64 H641 116.3 no
C64 C65 Si75 125.9(11) yes
C64 C65 H651 117.3 no
Si75 C65 H651 116.8 no
C67 C66 Si79 125.6(8) yes
C67 C66 H661 117.1 no
Si79 C66 H661 117.2 no
C66 C67 C68 127.1(9) yes
C66 C67 H671 116.5 no
C68 C67 H671 116.4 no
C67 C68 C63 123.3(8) yes
C67 C68 C69 117.1(8) yes
C63 C68 C69 119.5(8) yes
C68 C69 C70 129.9(10) yes
C68 C69 H691 115.1 no
C70 C69 H691 115.0 no
C69 C70 Si83 125.7(8) yes
C69 C70 H701 117.2 no
Si83 C70 H701 117.1 no
C61 Si71 C72 111.0(6) yes
C61 Si71 C73 111.4(6) yes
C72 Si71 C73 110.3(7) yes
C61 Si71 C74 106.1(5) yes
C72 Si71 C74 109.7(8) yes
C73 Si71 C74 108.2(6) yes
Si71 C72 H721 109.7 no
Si71 C72 H722 109.0 no
H721 C72 H722 109.5 no
Si71 C72 H723 109.7 no
H721 C72 H723 109.5 no
H722 C72 H723 109.5 no
Si71 C73 H731 109.5 no
Si71 C73 H732 109.4 no
H731 C73 H732 109.5 no
Si71 C73 H733 109.5 no
H731 C73 H733 109.5 no
H732 C73 H733 109.5 no
Si71 C74 H741 109.5 no
Si71 C74 H742 109.6 no
H741 C74 H742 109.5 no
Si71 C74 H743 109.4 no
H741 C74 H743 109.5 no
H742 C74 H743 109.5 no
C65 Si75 C76 110.7(9) yes
C65 Si75 C77 109.2(8) yes
C76 Si75 C77 106.0(13) yes
C65 Si75 C78 111.5(7) yes
C76 Si75 C78 109.6(14) yes
C77 Si75 C78 109.7(11) yes
Si75 C76 H761 109.2 no
Si75 C76 H762 109.3 no
H761 C76 H762 109.5 no
Si75 C76 H763 109.9 no
H761 C76 H763 109.5 no
H762 C76 H763 109.5 no
Si75 C77 H771 109.0 no
Si75 C77 H772 108.2 no
H771 C77 H772 109.5 no
Si75 C77 H773 111.2 no
H771 C77 H773 109.5 no
H772 C77 H773 109.5 no
Si75 C78 H781 109.2 no
Si75 C78 H782 109.3 no
H781 C78 H782 109.5 no
Si75 C78 H783 109.9 no
H781 C78 H783 109.5 no
H782 C78 H783 109.5 no
C66 Si79 C80 105.4(7) yes
C66 Si79 C81 109.4(7) yes
C80 Si79 C81 110.1(11) yes
C66 Si79 C82 111.9(5) yes
C80 Si79 C82 112.2(8) yes
C81 Si79 C82 107.8(7) yes
Si79 C80 H801 109.5 no
Si79 C80 H802 110.1 no
H801 C80 H802 109.5 no
Si79 C80 H803 108.8 no
H801 C80 H803 109.5 no
H802 C80 H803 109.5 no
Si79 C81 H811 109.5 no
Si79 C81 H812 109.5 no
H811 C81 H812 109.5 no
Si79 C81 H813 109.4 no
H811 C81 H813 109.5 no
H812 C81 H813 109.5 no
Si79 C82 H821 109.4 no
Si79 C82 H822 109.5 no
H821 C82 H822 109.5 no
Si79 C82 H823 109.6 no
H821 C82 H823 109.5 no
H822 C82 H823 109.5 no
C70 Si83 C84 111.4(6) yes
C70 Si83 C85 104.1(7) yes
C84 Si83 C85 110.7(8) yes
C70 Si83 C86 109.9(6) yes
C84 Si83 C86 110.1(9) yes
C85 Si83 C86 110.5(11) yes
Si83 C84 H841 109.4 no
Si83 C84 H842 109.6 no
H841 C84 H842 109.5 no
Si83 C84 H843 109.3 no
H841 C84 H843 109.5 no
H842 C84 H843 109.5 no
Si83 C85 H851 109.6 no
Si83 C85 H852 109.6 no
H851 C85 H852 109.5 no
Si83 C85 H853 109.3 no
H851 C85 H853 109.5 no
H852 C85 H853 109.5 no
Si83 C86 H861 109.5 no
Si83 C86 H862 109.8 no
H861 C86 H862 109.5 no
Si83 C86 H863 109.1 no
H861 C86 H863 109.5 no
H862 C86 H863 109.5 no

loop_
_geom_bond_atom_site_label_1
_geom_bond_atom_site_label_2
_geom_bond_distance
_geom_bond_publ_flag
C1 C2 1.230(14) yes
C1 Si11 1.892(11) yes
C1 H11 0.950 no
C2 C3 1.447(14) yes
C2 H21 0.950 no
C3 C4 1.487(14) yes
C3 C8 1.366(11) yes
C4 C5 1.279(15) yes
C4 H41 0.950 no
C5 Si15 1.827(14) yes
C5 H51 0.950 no
C6 C7 1.314(15) yes
C6 Si19 1.854(13) yes
C6 H61 0.950 no
C7 C8 1.432(14) yes
C7 H71 0.950 no
C8 C9 1.491(15) yes
C9 C10 1.264(15) yes
C9 H91 0.950 no
C10 Si23 1.833(12) yes
C10 H101 0.950 no
Si11 C12 1.785(13) yes
Si11 C13 1.886(13) yes
Si11 C14 1.847(12) yes
C12 H121 0.950 no
C12 H122 0.950 no
C12 H123 0.950 no
C13 H131 0.950 no
C13 H132 0.950 no
C13 H133 0.950 no
C14 H141 0.950 no
C14 H142 0.950 no
C14 H143 0.950 no
Si15 C16 1.872(19) yes
Si15 C17 1.82(2) yes
Si15 C18 1.941(18) yes
C16 H161 0.950 no
C16 H162 0.950 no
C16 H163 0.950 no
C17 H171 0.950 no
C17 H172 0.950 no
C17 H173 0.950 no
C18 H181 0.950 no
C18 H182 0.950 no
C18 H183 0.950 no
Si19 C20 1.826(17) yes
Si19 C21 1.887(14) yes
Si19 C22 1.748(16) yes
C20 H201 0.950 no
C20 H202 0.950 no
C20 H203 0.950 no
C21 H211 0.950 no
C21 H212 0.950 no
C21 H213 0.950 no
C22 H221 0.950 no
C22 H222 0.950 no
C22 H223 0.950 no
Si23 C24 1.93(2) yes
Si23 C25 1.773(15) yes
Si23 C26 1.84(2) yes
C24 H241 0.950 no
C24 H242 0.950 no
C24 H243 0.950 no
C25 H251 0.950 no
C25 H252 0.950 no
C25 H253 0.950 no
C26 H261 0.950 no
C26 H262 0.950 no
C26 H263 0.950 no
C31 C32 1.314(15) yes
C31 Si41 1.864(11) yes
C31 H311 0.950 no
C32 C33 1.472(15) yes
C32 H321 0.950 no
C33 C34 1.470(15) yes
C33 C38 1.357(14) yes
C34 C35 1.291(17) yes
C34 H341 0.950 no
C35 Si45 1.861(14) yes
C35 H351 0.950 no
C36 C37 1.273(15) yes
C36 Si49 1.841(13) yes
C36 H361 0.950 no
C37 C38 1.489(14) yes
C37 H371 0.950 no
C38 C39 1.555(19) yes
C39 C40 1.196(18) yes
C39 H391 0.950 no
C40 Si53 1.882(19) yes
C40 H401 0.950 no
Si41 C42 1.805(16) yes
Si41 C43 1.872(17) yes
Si41 C44 1.830(19) yes
C42 H421 0.950 no
C42 H422 0.950 no
C42 H423 0.950 no
C43 H431 0.950 no
C43 H432 0.950 no
C43 H433 0.950 no
C44 H441 0.950 no
C44 H442 0.950 no
C44 H443 0.950 no
Si45 C46 1.85(2) yes
Si45 C47 1.88(2) yes
Si45 C48 1.90(2) yes
C46 H461 0.950 no
C46 H462 0.950 no
C46 H463 0.950 no
C47 H471 0.950 no
C47 H472 0.950 no
C47 H473 0.950 no
C48 H481 0.950 no
C48 H482 0.950 no
C48 H483 0.950 no
Si49 C50 1.843(14) yes
Si49 C51 1.856(13) yes
Si49 C52 1.813(16) yes
C50 H501 0.950 no
C50 H502 0.950 no
C50 H503 0.950 no
C51 H511 0.950 no
C51 H512 0.950 no
C51 H513 0.950 no
C52 H521 0.950 no
C52 H522 0.950 no
C52 H523 0.950 no
Si53 C54 1.832(17) yes
Si53 C55 1.83(2) yes
Si53 C56 1.68(3) yes
C54 H541 0.950 no
C54 H542 0.950 no
C54 H543 0.950 no
C55 H551 0.950 no
C55 H552 0.950 no
C55 H553 0.950 no
C56 H561 0.950 no
C56 H562 0.950 no
C56 H563 0.950 no
C61 C62 1.352(14) yes
C61 Si71 1.865(12) yes
C61 H611 0.950 no
C62 C63 1.503(14) yes
C62 H621 0.950 no
C63 C64 1.451(14) yes
C63 C68 1.352(12) yes
C64 C65 1.294(16) yes
C64 H641 0.950 no
C65 Si75 1.900(12) yes
C65 H651 0.950 no
C66 C67 1.340(13) yes
C66 Si79 1.846(11) yes
C66 H661 0.950 no
C67 C68 1.458(12) yes
C67 H671 0.950 no
C68 C69 1.472(13) yes
C69 C70 1.331(13) yes
C69 H691 0.950 no
C70 Si83 1.868(10) yes
C70 H701 0.950 no
Si71 C72 1.868(14) yes
Si71 C73 1.840(13) yes
Si71 C74 1.868(12) yes
C72 H721 0.950 no
C72 H722 0.950 no
C72 H723 0.950 no
C73 H731 0.950 no
C73 H732 0.950 no
C73 H733 0.950 no
C74 H741 0.950 no
C74 H742 0.950 no
C74 H743 0.950 no
Si75 C76 1.89(2) yes
Si75 C77 1.785(16) yes
Si75 C78 1.717(19) yes
C76 H761 0.950 no
C76 H762 0.950 no
C76 H763 0.950 no
C77 H771 0.950 no
C77 H772 0.950 no
C77 H773 0.950 no
C78 H781 0.950 no
C78 H782 0.950 no
C78 H783 0.950 no
Si79 C80 1.897(18) yes
Si79 C81 1.870(17) yes
Si79 C82 1.908(14) yes
C80 H801 0.950 no
C80 H802 0.950 no
C80 H803 0.950 no
C81 H811 0.950 no
C81 H812 0.950 no
C81 H813 0.950 no
C82 H821 0.950 no
C82 H822 0.950 no
C82 H823 0.950 no
Si83 C84 1.850(13) yes
Si83 C85 1.866(17) yes
Si83 C86 1.836(15) yes
C84 H841 0.950 no
C84 H842 0.950 no
C84 H843 0.950 no
C85 H851 0.950 no
C85 H852 0.950 no
C85 H853 0.950 no
C86 H861 0.950 no
C86 H862 0.950 no
C86 H863 0.950 no

loop_
_geom_torsion_atom_site_label_1
_geom_torsion_atom_site_label_2
_geom_torsion_atom_site_label_3
_geom_torsion_atom_site_label_4
_geom_torsion
_geom_torsion_publ_flag
Si11 C1 C2 C3 178.8(9) no
Si15 C5 C4 C3 176(1) no
Si19 C6 C7 C8 -176(1) no
Si23 C10 C9 C8 172(1) no
Si41 C31 C32 C33 -176.2(9) no
Si45 C35 C34 C33 180(1) no
Si49 C36 C37 C38 177.3(8) no
Si53 C40 C39 C38 174(1) no
Si71 C61 C62 C63 178.8(7) no
Si75 C65 C64 C63 -171(1) no
Si79 C66 C67 C68 -179.9(7) no
Si83 C70 C69 C68 -177(1) no
C1 C2 C3 C4 -126(2) no
C1 C2 C3 C8 56(2) no
C2 C1 Si11 C12 -2(1) no
C2 C1 Si11 C13 -126(1) no
C2 C1 Si11 C14 115(1) no
C2 C3 C4 C5 7(2) no
C2 C3 C8 C7 2(2) no
C2 C3 C8 C9 -179(1) no
C3 C8 C7 C6 -160(1) no
C3 C8 C9 C10 -141(2) no
C4 C3 C8 C7 -177(1) no
C4 C3 C8 C9 2(2) no
C4 C5 Si15 C16 -122(2) no
C4 C5 Si15 C17 111(2) no
C4 C5 Si15 C18 -8(2) no
C5 C4 C3 C8 -174(2) no
C6 C7 C8 C9 21(2) no
C7 C6 Si19 C20 119(2) no
C7 C6 Si19 C21 -123(1) no
C7 C6 Si19 C22 -1(2) no
C7 C8 C9 C10 38(2) no
C9 C10 Si23 C24 120(2) no
C9 C10 Si23 C25 -125(2) no
C9 C10 Si23 C26 -1(2) no
C31 C32 C33 C34 -139(1) no
C31 C32 C33 C38 41(2) no
C32 C31 Si41 C42 -5(1) no
C32 C31 Si41 C43 -125(1) no
C32 C31 Si41 C44 120(1) no
C32 C33 C34 C35 16(2) no
C32 C33 C38 C37 7(2) no
C32 C33 C38 C39 -173(1) no
C33 C38 C37 C36 -159(1) no
C33 C38 C39 C40 -147(2) no
C34 C33 C38 C37 -173(1) no
C34 C33 C38 C39 8(2) no
C34 C35 Si45 C46 174(2) no
C34 C35 Si45 C47 58(2) no
C34 C35 Si45 C48 -53(2) no
C35 C34 C33 C38 -165(1) no
C36 C37 C38 C39 20(2) no
C37 C36 Si49 C50 136(1) no
C37 C36 Si49 C51 -103(1) no
C37 C36 Si49 C52 19(1) no
C37 C38 C39 C40 34(3) no
C39 C40 Si53 C54 133(2) no
C39 C40 Si53 C55 -106(2) no
C39 C40 Si53 C56 16(2) no
C61 C62 C63 C64 136(1) no
C61 C62 C63 C68 -47(2) no
C62 C61 Si71 C72 -7(1) no
C62 C61 Si71 C73 116(1) no
C62 C61 Si71 C74 -126.2(9) no
C62 C63 C64 C65 -19(2) no
C62 C63 C68 C67 -2(2) no
C62 C63 C68 C69 178.7(9) no
C63 C68 C67 C66 155(1) no
C63 C68 C69 C70 138(1) no
C64 C63 C68 C67 175(1) no
C64 C63 C68 C69 -4(2) no
C64 C65 Si75 C76 124(2) no
C64 C65 Si75 C77 -120(2) no
C64 C65 Si75 C78 1(2) no
C65 C64 C63 C68 164(1) no
C66 C67 C68 C69 -25(1) no
C67 C66 Si79 C80 -131(1) no
C67 C66 Si79 C81 111(1) no
C67 C66 Si79 C82 -9(1) no
C67 C68 C69 C70 -42(2) no
C69 C70 Si83 C84 -128(1) no
C69 C70 Si83 C85 113(1) no
C69 C70 Si83 C86 -6(2) no
